data_4061058
loop_
_publ_author_name
'Tanase, Tomoaki'
'Goto, Eri'
'Begum, Rowshan A.'
'Hamaguchi, Makiko'
'Zhan, Shuzhong'
'Iida, Masayasu'
'Sakai, Ken'

_publ_section_title
;
 Reactive Rigid-Rod Organometallic Polymers Involving Linear Triplatinum
 Units Connected by \p-Conjugated Bisisocyanides
;
_journal_coden_ASTM ORGND7
_journal_issue 25
_journal_name_full Organometallics
_journal_page_first 5975
_journal_page_last 5988
_journal_paper_doi 10.1021/om0494566
_journal_volume 23
_journal_year 2004
_chemical_formula_sum 'C74 H76 F12 N2 P8 Pt3'
_chemical_formula_weight 2054.47
_space_group_IT_number 2
_symmetry_cell_setting triclinic
_symmetry_Int_Tables_number 2
_symmetry_space_group_name_Hall '-P 1'
_symmetry_space_group_name_H-M 'P -1'
_cell_angle_alpha 100.33(3)
_cell_angle_beta 110.71(4)
_cell_angle_gamma 101.94(3)
_cell_formula_units_Z 1
_cell_length_a 13.543(6)
_cell_length_b 13.921(5)
_cell_length_c 11.255(4)
_cell_measurement_temperature 155.2
_cell_volume 1866(1)
_exptl_crystal_density_diffrn 1.828
_cod_original_formula_sum 'C74 H76 F12 N2 P8 Pt3 '
_cod_database_code 4061058

loop_
_symmetry_equiv_pos_as_xyz
x,y,z
-x,-y,-z

loop_
_atom_site_label
_atom_site_type_symbol
_atom_site_fract_x
_atom_site_fract_y
_atom_site_fract_z
_atom_site_U_iso_or_equiv
_atom_site_adp_type
_atom_site_occupancy
_atom_site_calc_flag
_atom_site_refinement_flags
_atom_site_disorder_assembly
_atom_site_disorder_group
Pt(1) Pt 1.21195(4) 0.09883(3) 1.05859(4) 0.0211(1) Uani 1.00 d . . .
Pt(2) Pt 1.0000 0.0000 1.0000 0.0202(2) Uani 1.00 d S . .
P(1) P 1.2158(2) 0.2059(2) 1.2410(3) 0.0258(8) Uani 1.00 d . . .
P(2) P 1.0435(2) 0.0234(2) 1.2177(3) 0.0200(7) Uani 1.00 d . . .
P(3) P 1.1911(2) -0.0110(2) 0.8691(3) 0.0226(7) Uani 1.00 d . . .
P(11) P 1.1644(3) 0.3378(3) 0.6852(4) 0.048(1) Uani 1.00 d . . .
F(1) F 1.2625(8) 0.4179(8) 0.8090(10) 0.104(4) Uani 1.00 d . . .
F(2) F 1.0788(8) 0.3860(6) 0.7257(9) 0.076(3) Uani 1.00 d . . .
F(3) F 1.176(1) 0.4161(9) 0.601(1) 0.120(5) Uani 1.00 d . . .
F(4) F 1.2478(8) 0.2900(8) 0.6437(9) 0.084(4) Uani 1.00 d . . .
F(5) F 1.0645(8) 0.2588(9) 0.5614(9) 0.103(4) Uani 1.00 d . . .
F(6) F 1.1547(7) 0.2614(6) 0.7719(8) 0.063(3) Uani 1.00 d . . .
N(1) N 1.4355(8) 0.2523(7) 1.112(1) 0.036(3) Uani 1.00 d . . .
C(1) C 1.3581(9) 0.1890(8) 1.091(1) 0.026(3) Uani 1.00 d . . .
C(2) C 1.1192(9) 0.1564(8) 1.3110(10) 0.024(3) Uani 1.00 d . . .
C(3) C 0.9259(8) -0.0003(8) 1.2668(9) 0.024(3) Uani 1.00 d . . .
C(4) C 1.532(1) 0.3434(9) 1.149(1) 0.046(4) Uani 1.00 d . . .
C(5) C 1.487(1) 0.433(1) 1.161(2) 0.076(6) Uani 1.00 d . . .
C(6) C 1.575(1) 0.335(1) 1.043(2) 0.063(5) Uani 1.00 d . . .
C(7) C 1.617(1) 0.343(1) 1.280(2) 0.066(5) Uani 1.00 d . . .
C(111) C 1.1875(10) 0.3232(8) 1.211(1) 0.033(3) Uani 1.00 d . . .
C(112) C 1.187(1) 0.3465(9) 1.095(1) 0.043(4) Uani 1.00 d . . .
C(113) C 1.164(1) 0.434(1) 1.066(1) 0.063(5) Uani 1.00 d . . .
C(114) C 1.145(1) 0.501(1) 1.159(2) 0.069(6) Uani 1.00 d . . .
C(115) C 1.149(1) 0.481(1) 1.275(2) 0.059(5) Uani 1.00 d . . .
C(116) C 1.169(1) 0.3911(9) 1.303(1) 0.036(4) Uani 1.00 d . . .
C(121) C 1.3496(9) 0.2393(9) 1.378(1) 0.029(3) Uani 1.00 d . . .
C(122) C 1.404(1) 0.3385(10) 1.466(1) 0.046(4) Uani 1.00 d . . .
C(123) C 1.508(1) 0.355(1) 1.567(1) 0.061(5) Uani 1.00 d . . .
C(124) C 1.558(1) 0.280(1) 1.581(1) 0.057(5) Uani 1.00 d . . .
C(125) C 1.507(1) 0.184(1) 1.493(1) 0.044(4) Uani 1.00 d . . .
C(126) C 1.404(1) 0.1646(9) 1.395(1) 0.038(4) Uani 1.00 d . . .
C(211) C 1.1184(9) -0.0591(8) 1.296(1) 0.028(3) Uani 1.00 d . . .
C(212) C 1.1997(10) -0.0256(9) 1.423(1) 0.035(3) Uani 1.00 d . . .
C(213) C 1.245(1) -0.095(1) 1.481(1) 0.044(4) Uani 1.00 d . . .
C(214) C 1.207(1) -0.1971(9) 1.414(1) 0.040(4) Uani 1.00 d . . .
C(215) C 1.125(1) -0.2303(9) 1.287(1) 0.047(4) Uani 1.00 d . . .
C(216) C 1.083(1) -0.1594(8) 1.227(1) 0.036(3) Uani 1.00 d . . .
C(311) C 1.1653(9) -0.1459(8) 0.857(1) 0.028(3) Uani 1.00 d . . .
C(312) C 1.174(1) -0.180(1) 0.968(1) 0.046(4) Uani 1.00 d . . .
C(313) C 1.157(1) -0.283(1) 0.958(2) 0.065(6) Uani 1.00 d . . .
C(314) C 1.126(1) -0.3526(10) 0.840(2) 0.055(5) Uani 1.00 d . . .
C(315) C 1.119(1) -0.3209(9) 0.730(1) 0.046(4) Uani 1.00 d . . .
C(316) C 1.1361(9) -0.2167(9) 0.737(1) 0.036(4) Uani 1.00 d . . .
C(321) C 1.3081(8) 0.0212(8) 0.824(1) 0.025(3) Uani 1.00 d . . .
C(322) C 1.3249(10) 0.1038(9) 0.775(1) 0.033(3) Uani 1.00 d . . .
C(323) C 1.4162(10) 0.1337(9) 0.745(1) 0.035(3) Uani 1.00 d . . .
C(324) C 1.4933(9) 0.080(1) 0.769(1) 0.040(4) Uani 1.00 d . . .
C(325) C 1.4784(9) -0.0029(10) 0.818(1) 0.036(3) Uani 1.00 d . . .
C(326) C 1.3863(9) -0.0340(9) 0.845(1) 0.033(3) Uani 1.00 d . . .
H(1) H 1.6400 0.2685 1.2770 0.0296 Uiso 1.00 calc . . .
H(2) H 1.5753 0.3609 1.3560 0.0296 Uiso 1.00 calc . . .
H(3) H 1.6878 0.4123 1.3112 0.0296 Uiso 1.00 calc . . .
H(4) H 1.5454 0.4944 1.1843 0.0930 Uiso 1.00 calc . . .
H(6) H 1.5192 0.3336 0.9622 0.0796 Uiso 1.00 calc . . .
H(7) H 1.5948 0.2731 1.0326 0.0796 Uiso 1.00 calc . . .
H(8) H 0.8894 -0.0868 1.2527 0.0296 Uiso 1.00 calc . . .
H(9) H 0.9374 0.0455 1.3395 0.0296 Uiso 1.00 calc . . .
H(25) H 1.1560 0.1620 1.3996 0.0300 Uiso 1.00 calc . . .
H(26) H 1.2019 0.3001 1.0365 0.0498 Uiso 1.00 calc . . .
H(27) H 1.1609 0.4483 0.9866 0.0824 Uiso 1.00 calc . . .
H(28) H 1.1317 0.5631 1.1447 0.0813 Uiso 1.00 calc . . .
H(29) H 1.1353 0.5256 1.3372 0.0691 Uiso 1.00 calc . . .
H(30) H 1.1700 0.3766 1.3820 0.0417 Uiso 1.00 calc . . .
H(31) H 1.3701 0.3916 1.4591 0.0541 Uiso 1.00 calc . . .
H(32) H 1.5452 0.4205 1.6275 0.0680 Uiso 1.00 calc . . .
H(33) H 1.6282 0.2947 1.6488 0.0646 Uiso 1.00 calc . . .
H(34) H 1.5421 0.1315 1.5016 0.0550 Uiso 1.00 calc . . .
H(35) H 1.3685 0.0985 1.3358 0.0461 Uiso 1.00 calc . . .
H(36) H 1.2256 0.0443 1.4683 0.0428 Uiso 1.00 calc . . .
H(37) H 1.3016 -0.0745 1.5664 0.0532 Uiso 1.00 calc . . .
H(38) H 1.2356 -0.2451 1.4541 0.0480 Uiso 1.00 calc . . .
H(39) H 1.0997 -0.3004 1.2394 0.0568 Uiso 1.00 calc . . .
H(40) H 1.0283 -0.1803 1.1376 0.0427 Uiso 1.00 calc . . .
H(41) H 1.1947 -0.1342 1.0511 0.0540 Uiso 1.00 calc . . .
H(42) H 1.1635 -0.3060 1.0344 0.0789 Uiso 1.00 calc . . .
H(43) H 1.1102 -0.4228 0.8372 0.0702 Uiso 1.00 calc . . .
H(44) H 1.1040 -0.3705 0.6501 0.0531 Uiso 1.00 calc . . .
H(45) H 1.1287 -0.1943 0.6612 0.0412 Uiso 1.00 calc . . .
H(46) H 1.2726 0.1421 0.7626 0.0410 Uiso 1.00 calc . . .
H(47) H 1.4237 0.1901 0.7102 0.0424 Uiso 1.00 calc . . .
H(48) H 1.5558 0.1014 0.7499 0.0513 Uiso 1.00 calc . . .
H(49) H 1.5323 -0.0379 0.8342 0.0443 Uiso 1.00 calc . . .
H(50) H 1.3758 -0.0912 0.8780 0.0390 Uiso 1.00 calc . . .
H(51) H 1.6377 0.3913 1.0676 0.0796 Uiso 1.00 calc . . .
H(52) H 1.4298 0.4271 1.0800 0.0930 Uiso 1.00 calc . . .
H(53) H 1.4607 0.4353 1.2287 0.0930 Uiso 1.00 calc . . .
H(54) H 1.0664 0.1958 1.3005 0.0300 Uiso 1.00 calc . . .

loop_
_atom_site_aniso_label
_atom_site_aniso_U_11
_atom_site_aniso_U_22
_atom_site_aniso_U_33
_atom_site_aniso_U_12
_atom_site_aniso_U_13
_atom_site_aniso_U_23
Pt(1) 0.0207(3) 0.0174(2) 0.0221(3) 0.0058(2) 0.0071(2) 0.0013(2)
Pt(2) 0.0197(4) 0.0188(3) 0.0194(3) 0.0063(3) 0.0058(3) 0.0026(3)
P(1) 0.028(2) 0.020(1) 0.025(2) 0.006(1) 0.011(1) -0.002(1)
P(2) 0.017(1) 0.021(1) 0.020(1) 0.006(1) 0.007(1) 0.002(1)
P(3) 0.022(2) 0.022(1) 0.022(1) 0.007(1) 0.009(1) 0.001(1)
P(11) 0.059(2) 0.038(2) 0.041(2) 0.005(2) 0.023(2) 0.003(2)
F(1) 0.086(8) 0.093(8) 0.082(7) -0.039(6) 0.035(6) -0.023(6)
F(2) 0.110(8) 0.060(6) 0.085(7) 0.049(6) 0.056(6) 0.018(5)
F(3) 0.19(1) 0.109(9) 0.112(9) 0.054(9) 0.097(9) 0.074(8)
F(4) 0.076(7) 0.111(8) 0.077(7) 0.035(6) 0.046(6) 0.019(6)
F(5) 0.070(7) 0.14(1) 0.062(6) 0.019(7) 0.014(5) -0.020(6)
F(6) 0.083(6) 0.049(5) 0.079(6) 0.024(5) 0.049(5) 0.030(5)
N(1) 0.040(7) 0.017(5) 0.050(7) 0.010(5) 0.020(5) 0.000(5)
C(1) 0.014(6) 0.024(6) 0.029(6) 0.009(5) -0.003(5) 0.001(5)
C(2) 0.027(6) 0.018(6) 0.019(6) 0.003(5) 0.007(5) -0.004(4)
C(3) 0.019(6) 0.026(6) 0.015(5) 0.003(5) 0.001(4) -0.005(4)
C(4) 0.041(8) 0.022(7) 0.067(9) -0.012(6) 0.033(7) -0.004(6)
C(5) 0.06(1) 0.029(8) 0.14(2) 0.004(7) 0.06(1) 0.006(9)
C(6) 0.059(10) 0.046(9) 0.07(1) -0.006(7) 0.038(9) -0.004(8)
C(7) 0.041(9) 0.07(1) 0.07(1) -0.007(8) 0.018(8) -0.004(8)
C(111) 0.045(8) 0.020(6) 0.038(7) 0.015(5) 0.021(6) 0.003(5)
C(112) 0.062(9) 0.032(7) 0.046(8) 0.027(7) 0.025(7) 0.014(6)
C(113) 0.12(1) 0.056(10) 0.046(9) 0.054(10) 0.042(9) 0.030(8)
C(114) 0.12(1) 0.032(8) 0.10(1) 0.046(9) 0.07(1) 0.033(9)
C(115) 0.10(1) 0.030(8) 0.07(1) 0.027(8) 0.058(10) 0.012(7)
C(116) 0.044(8) 0.029(7) 0.041(7) 0.018(6) 0.023(6) 0.008(5)
C(121) 0.028(7) 0.033(7) 0.023(6) 0.003(5) 0.014(5) -0.001(5)
C(122) 0.035(7) 0.044(8) 0.041(8) -0.001(6) 0.014(6) -0.012(6)
C(123) 0.043(9) 0.07(1) 0.047(9) -0.001(8) 0.019(7) -0.011(8)
C(124) 0.032(8) 0.10(1) 0.030(8) 0.015(8) 0.007(6) 0.002(8)
C(125) 0.028(7) 0.063(9) 0.050(8) 0.020(7) 0.019(6) 0.021(7)
C(126) 0.040(7) 0.036(7) 0.035(7) 0.011(6) 0.017(6) 0.003(6)
C(211) 0.030(6) 0.026(6) 0.028(6) 0.010(5) 0.012(5) 0.007(5)
C(212) 0.044(8) 0.031(7) 0.026(6) 0.018(6) 0.013(6) -0.004(5)
C(213) 0.045(8) 0.050(8) 0.036(7) 0.025(7) 0.007(6) 0.016(6)
C(214) 0.047(8) 0.039(8) 0.043(8) 0.028(6) 0.017(6) 0.019(6)
C(215) 0.07(1) 0.026(7) 0.042(8) 0.027(7) 0.014(7) 0.006(6)
C(216) 0.049(8) 0.021(6) 0.033(7) 0.016(6) 0.009(6) 0.003(5)
C(311) 0.028(6) 0.022(6) 0.027(6) 0.007(5) 0.005(5) 0.001(5)
C(312) 0.070(10) 0.044(8) 0.035(7) 0.028(7) 0.024(7) 0.016(6)
C(313) 0.11(1) 0.038(9) 0.08(1) 0.038(9) 0.06(1) 0.037(8)
C(314) 0.07(1) 0.030(8) 0.08(1) 0.031(7) 0.035(9) 0.014(8)
C(315) 0.043(8) 0.030(7) 0.063(9) 0.015(6) 0.027(7) -0.009(7)
C(316) 0.030(7) 0.036(7) 0.040(7) 0.013(6) 0.011(6) 0.005(6)
C(321) 0.020(6) 0.033(6) 0.022(6) 0.007(5) 0.010(5) 0.000(5)
C(322) 0.036(7) 0.029(7) 0.037(7) 0.013(6) 0.021(6) 0.004(5)
C(323) 0.037(7) 0.032(7) 0.032(7) 0.000(6) 0.019(6) 0.002(5)
C(324) 0.024(6) 0.065(9) 0.030(7) 0.010(6) 0.017(5) 0.003(6)
C(325) 0.029(7) 0.053(8) 0.023(6) 0.020(6) 0.007(5) 0.004(6)
C(326) 0.033(7) 0.041(7) 0.025(6) 0.013(6) 0.011(5) 0.007(5)

loop_
_geom_bond_atom_site_label_1
_geom_bond_atom_site_label_2
_geom_bond_distance
_geom_bond_site_symmetry_1
_geom_bond_site_symmetry_2
_geom_bond_publ_flag
Pt(1) Pt(2) 2.696(1) . . yes
Pt(1) P(1) 2.288(3) . . yes
Pt(1) P(3) 2.279(3) . . yes
Pt(1) C(1) 1.98(1) . . yes
Pt(2) P(2) 2.251(3) . . yes
Pt(2) P(2) 2.251(3) . 2_757 yes
P(1) C(2) 1.83(1) . . yes
P(1) C(111) 1.82(1) . . yes
P(1) C(121) 1.82(1) . . yes
P(2) C(2) 1.83(1) . . yes
P(2) C(3) 1.85(1) . . yes
P(2) C(211) 1.83(1) . . yes
P(3) C(3) 1.83(1) . 2_757 yes
P(3) C(311) 1.81(1) . . yes
P(3) C(321) 1.82(1) . . yes
P(11) F(1) 1.572(9) . . yes
P(11) F(2) 1.608(9) . . yes
P(11) F(3) 1.587(10) . . yes
P(11) F(4) 1.584(9) . . yes
P(11) F(5) 1.576(10) . . yes
P(11) F(6) 1.583(8) . . yes
N(1) C(1) 1.14(1) . . yes
N(1) C(4) 1.49(1) . . yes
C(4) C(5) 1.50(2) . . yes
C(4) C(6) 1.50(2) . . yes
C(4) C(7) 1.52(2) . . yes
C(111) C(112) 1.40(2) . . yes
C(111) C(116) 1.39(1) . . yes
C(112) C(113) 1.38(2) . . yes
C(113) C(114) 1.40(2) . . yes
C(114) C(115) 1.37(2) . . yes
C(115) C(116) 1.40(2) . . yes
C(121) C(122) 1.42(2) . . yes
C(121) C(126) 1.40(2) . . yes
C(122) C(123) 1.40(2) . . yes
C(123) C(124) 1.36(2) . . yes
C(124) C(125) 1.37(2) . . yes
C(125) C(126) 1.38(2) . . yes
C(211) C(212) 1.38(1) . . yes
C(211) C(216) 1.36(1) . . yes
C(212) C(213) 1.39(2) . . yes
C(213) C(214) 1.37(2) . . yes
C(214) C(215) 1.39(2) . . yes
C(215) C(216) 1.40(2) . . yes
C(311) C(312) 1.39(2) . . yes
C(311) C(316) 1.40(1) . . yes
C(312) C(313) 1.38(2) . . yes
C(313) C(314) 1.36(2) . . yes
C(314) C(315) 1.37(2) . . yes
C(315) C(316) 1.40(2) . . yes
C(321) C(322) 1.37(2) . . yes
C(321) C(326) 1.41(2) . . yes
C(322) C(323) 1.40(2) . . yes
C(323) C(324) 1.39(2) . . yes
C(324) C(325) 1.38(2) . . yes
C(325) C(326) 1.38(2) . . yes
